data_4301314
loop_
_publ_author_name
'Cory A. Black'
'Jos\'e S\'anchez Costa'
'Wen Tian Fu'
'Chiara Massera'
'Olivier Roubeau'
'Simon J. Teat'
'Guillem Arom\'i'
'Patrick Gamez'
'Jan Reedijk'

_publ_contact_author 'Reedijk, J.'
_publ_contact_author_email reedijk@chem.leidenuniv.nl
_publ_section_title
;
3-D Lanthanide Metal-Organic Frameworks: Structure, Photoluminescence, and
Magnetism
;
_journal_name_full 'Inorganic Chemistry'
_journal_page_first 1062
_journal_page_last 1068
_journal_paper_doi 10.1021/ic8017826
_journal_volume 48
_journal_year 2009
_chemical_formula_moiety 'C39 H50 Eu2 N8 O17'
_chemical_formula_sum 'C39 H50 Eu2 N8 O17'
_chemical_formula_weight 1206.80
_chemical_name_common 'compound 2.2dmf'
_chemical_name_systematic
;
 ?
;
_space_group_IT_number 2
_symmetry_cell_setting triclinic
_symmetry_space_group_name_Hall '-P 1'
_symmetry_space_group_name_H-M 'P -1'
_atom_sites_solution_hydrogens geom
_atom_sites_solution_primary direct
_atom_sites_solution_secondary difmap
_audit_creation_method SHELXL-97
_cell_angle_alpha 101.237(2)
_cell_angle_beta 110.087(2)
_cell_angle_gamma 99.626(2)
_cell_formula_units_Z 1
_cell_length_a 10.4692(6)
_cell_length_b 11.2307(7)
_cell_length_c 12.7358(8)
_cell_measurement_reflns_used 9957
_cell_measurement_temperature 150(2)
_cell_measurement_theta_max 33.30
_cell_measurement_theta_min 3.12
_cell_volume 1334.08(14)
_computing_cell_refinement 'Bruker SAINT v7.34a'
_computing_data_collection 'Bruker APEX 2'
_computing_data_reduction 'Bruker SAINT v7.34a'
_computing_molecular_graphics 'Bruker SHELXTL'
_computing_publication_material 'Bruker SHELXTL & local programs'
_computing_structure_refinement 'Bruker SHELXTL'
_computing_structure_solution 'SIR97 through WinGX'
_diffrn_ambient_temperature 150(2)
_diffrn_measured_fraction_theta_full 0.995
_diffrn_measured_fraction_theta_max 0.976
_diffrn_measurement_device_type 'Bruker APEX II CCD diffractometer'
_diffrn_measurement_method '\w rotation with narrow frames'
_diffrn_radiation_monochromator 'silicon 111'
_diffrn_radiation_source 'Advanced Light Source station 11.3.1'
_diffrn_radiation_type synchrotron
_diffrn_radiation_wavelength 0.77490
_diffrn_reflns_av_R_equivalents 0.0517
_diffrn_reflns_av_sigmaI/netI 0.0650
_diffrn_reflns_limit_h_max 14
_diffrn_reflns_limit_h_min -14
_diffrn_reflns_limit_k_max 15
_diffrn_reflns_limit_k_min -15
_diffrn_reflns_limit_l_max 18
_diffrn_reflns_limit_l_min -18
_diffrn_reflns_number 19042
_diffrn_reflns_theta_full 30.00
_diffrn_reflns_theta_max 33.60
_diffrn_reflns_theta_min 3.12
_diffrn_standards_number 0
_exptl_absorpt_coefficient_mu 2.991
_exptl_absorpt_correction_T_max 0.80
_exptl_absorpt_correction_T_min 0.76
_exptl_absorpt_correction_type multi-scan
_exptl_absorpt_process_details 'SADABS 2004/1 Bruker AXS, Madison, WI, US'
_exptl_crystal_colour colourless
_exptl_crystal_density_diffrn 1.502
_exptl_crystal_density_method 'not measured'
_exptl_crystal_description block
_exptl_crystal_F_000 602
_exptl_crystal_size_max 0.07
_exptl_crystal_size_mid 0.06
_exptl_crystal_size_min 0.06
_refine_diff_density_max 1.560
_refine_diff_density_min -1.001
_refine_diff_density_rms 0.196
_refine_ls_extinction_method none
_refine_ls_goodness_of_fit_ref 1.059
_refine_ls_hydrogen_treatment constr
_refine_ls_matrix_type full
_refine_ls_number_parameters 379
_refine_ls_number_reflns 7929
_refine_ls_number_restraints 499
_refine_ls_restrained_S_all 1.062
_refine_ls_R_factor_all 0.0526
_refine_ls_R_factor_gt 0.0506
_refine_ls_shift/su_max 0.001
_refine_ls_shift/su_mean 0.000
_refine_ls_structure_factor_coef Fsqd
_refine_ls_weighting_details 'calc w=1/[\s^2^(Fo^2^)+(0.1076P)^2^+0.2364P] where P=(Fo^2^+2Fc^2^)/3'
_refine_ls_weighting_scheme calc
_refine_ls_wR_factor_gt 0.1526
_refine_ls_wR_factor_ref 0.1548
_reflns_number_gt 7327
_reflns_number_total 7929
_reflns_threshold_expression I>2\s(I)
_cod_data_source_file ic8017826_si_002_3.cif
_cod_data_source_block 2.2dmf
_cod_database_code 4301314

loop_
_symmetry_equiv_pos_as_xyz
'x, y, z'
'-x, -y, -z'

loop_
_atom_site_label
_atom_site_type_symbol
_atom_site_fract_x
_atom_site_fract_y
_atom_site_fract_z
_atom_site_U_iso_or_equiv
_atom_site_adp_type
_atom_site_occupancy
_atom_site_symmetry_multiplicity
_atom_site_calc_flag
_atom_site_refinement_flags
_atom_site_disorder_assembly
_atom_site_disorder_group
Eu1 Eu 0.394075(16) 0.450620(15) 0.324621(14) 0.02601(9) Uani 1 1 d . . .
O1 O 0.3474(3) 0.4980(3) 0.4939(3) 0.0367(7) Uani 1 1 d U . .
O2 O 0.3793(3) 0.5658(4) 0.6771(3) 0.0419(8) Uani 1 1 d U . .
O3 O 0.4292(4) 0.2771(3) 0.4037(3) 0.0443(8) Uani 1 1 d U I .
O4 O 0.4996(4) 0.3281(3) 0.5968(3) 0.0434(8) Uani 1 1 d U . .
O5 O 0.1637(4) 0.2932(4) 0.2344(4) 0.0564(11) Uani 1 1 d U I .
O6 O 0.3177(4) 0.2625(3) 0.1584(3) 0.0427(8) Uani 1 1 d U I .
O7 O 0.4182(5) 0.5286(4) 0.1637(3) 0.0530(9) Uani 1 1 d DU I .
O8 O 0.2068(16) 0.5615(12) 0.2611(12) 0.056(2) Uani 0.50 1 d PDU I 1
O8' O 0.1994(18) 0.5344(12) 0.2400(12) 0.058(3) Uani 0.50 1 d PDU I 2
O9 O -0.096(3) 0.737(3) 0.3453(18) 0.094(7) Uiso 0.25 1 d PDU J 1
O9' O -0.148(3) 0.772(3) 0.3522(18) 0.099(7) Uiso 0.25 1 d PDU K 2
C1 C 0.2986(4) 0.5278(4) 0.5698(4) 0.0344(8) Uani 1 1 d U . .
C2 C 0.1442(4) 0.5144(5) 0.5346(4) 0.0351(8) Uani 1 1 d U . .
C3 C 0.0900(5) 0.5604(6) 0.6159(4) 0.0438(11) Uani 1 1 d U . .
H3 H 0.1504 0.6010 0.6946 0.053 Uiso 0.50 1 calc PR G 1
C4 C -0.0554(5) 0.5452(6) 0.5788(4) 0.0438(11) Uani 1 1 d U . .
H4 H -0.0936 0.5767 0.6329 0.053 Uiso 1 1 calc R . .
C5 C 0.4690(6) 0.2531(4) 0.4994(4) 0.0401(10) Uani 1 1 d U . .
C6 C 0.4834(6) 0.1203(4) 0.4978(4) 0.0413(10) Uani 1 1 d U . .
C7 C 0.4873(7) 0.0401(5) 0.3998(5) 0.0513(13) Uani 1 1 d U . .
H7 H 0.4795 0.0674 0.3323 0.062 Uiso 0.50 1 calc PR E 1
C8 C 0.5027(8) -0.0795(5) 0.4035(5) 0.0530(14) Uani 1 1 d U . .
H8 H 0.5039 -0.1347 0.3372 0.064 Uiso 1 1 calc R . .
C9 C 0.2001(5) 0.2275(5) 0.1646(4) 0.0409(10) Uani 1 1 d DU I .
C10 C 0.0961(5) 0.1098(5) 0.0792(4) 0.0437(11) Uani 1 1 d DU . .
C11 C 0.1375(6) 0.0292(5) 0.0066(4) 0.0562(14) Uani 1 1 d DU B .
H11 H 0.2316 0.0481 0.0114 0.067 Uiso 0.80 1 calc PR A 1
C12 C 0.0398(6) -0.0800(6) -0.0736(5) 0.0584(15) Uani 1 1 d DU . .
H12 H 0.0674 -0.1337 -0.1245 0.070 Uiso 0.70 1 calc PR C 1
C13 C 0.5132(9) 0.6035(7) 0.1659(6) 0.0718(18) Uani 1 1 d DU . .
H13 H 0.5983 0.6215 0.2322 0.086 Uiso 1 1 calc R I .
C14 C 0.3934(16) 0.6434(14) -0.0164(10) 0.136(5) Uani 1 1 d DU . .
C15 C 0.6441(16) 0.7556(14) 0.0981(12) 0.138(5) Uani 1 1 d DU . .
C16 C 0.1929(15) 0.6602(14) 0.2647(13) 0.072(3) Uani 0.50 1 d PDU I 1
H16 H 0.2608 0.7231 0.3309 0.087 Uiso 0.50 1 calc PR I 1
C16' C 0.1914(17) 0.6270(15) 0.2167(11) 0.076(3) Uani 0.50 1 d PDU I 2
H16' H 0.2782 0.6865 0.2383 0.092 Uiso 0.50 1 calc PR I 2
C17 C 0.103(2) 0.8372(16) 0.2177(17) 0.086(4) Uani 0.50 1 d PDU I 1
C17' C 0.102(3) 0.7901(19) 0.146(2) 0.115(5) Uani 0.50 1 d PDU I 2
C18 C -0.014(3) 0.622(2) 0.0873(18) 0.119(5) Uani 0.50 1 d PDU I 1
C18' C -0.063(2) 0.588(2) 0.124(2) 0.112(5) Uani 0.50 1 d PDU I 2
C19 C 0.000(3) 0.781(3) 0.4334(18) 0.082(5) Uiso 0.25 1 d PDU J 1
H19 H 0.0875 0.7682 0.4326 0.099 Uiso 0.25 1 calc PR J 1
C19' C -0.121(2) 0.811(4) 0.4495(18) 0.078(5) Uiso 0.25 1 d PDU K 2
H19' H -0.1980 0.8174 0.4717 0.094 Uiso 0.25 1 calc PR K 2
C20 C -0.116(3) 0.858(3) 0.554(3) 0.078(7) Uiso 0.25 1 d PDU J 1
C20' C 0.130(3) 0.854(4) 0.513(3) 0.087(7) Uiso 0.25 1 d PDU K 2
C21 C 0.147(3) 0.902(4) 0.629(3) 0.097(8) Uiso 0.25 1 d PDU J 1
C21' C 0.007(4) 0.888(4) 0.652(2) 0.100(8) Uiso 0.25 1 d PDU K 2
N1 N 0.1690(12) 0.6225(13) 0.7296(9) 0.066(3) Uani 0.50 1 d PU H 2
H1A H 0.2612 0.6361 0.7565 0.079 Uiso 0.50 1 calc PR H 2
H1B H 0.1279 0.6490 0.7762 0.079 Uiso 0.50 1 calc PR H 2
N2 N 0.4782(15) 0.0770(11) 0.2938(9) 0.064(3) Uani 0.50 1 d PU F 2
H2A H 0.4825 0.0239 0.2351 0.077 Uiso 0.50 1 calc PR F 2
H2B H 0.4684 0.1522 0.2888 0.077 Uiso 0.50 1 calc PR F 2
N3 N 0.276(2) 0.0534(17) 0.0101(15) 0.066(6) Uani 0.20 1 d PDU B 2
H3A H 0.3390 0.1213 0.0593 0.079 Uiso 0.20 1 calc PR B 2
H3B H 0.2983 0.0006 -0.0369 0.079 Uiso 0.20 1 calc PR B 2
N3' N 0.0889(18) -0.1600(16) -0.1457(13) 0.083(5) Uani 0.30 1 d PDU D 2
H3A' H 0.0316 -0.2306 -0.1953 0.099 Uiso 0.30 1 calc PR D 2
H3B' H 0.1762 -0.1382 -0.1400 0.099 Uiso 0.30 1 calc PR D 2
N4 N 0.5173(10) 0.6664(8) 0.0880(7) 0.103(2) Uani 1 1 d DU I .
N5 N 0.0980(14) 0.7028(13) 0.1925(12) 0.085(3) Uani 0.50 1 d PDU I 1
N5' N 0.0759(15) 0.6622(14) 0.1630(10) 0.087(3) Uani 0.50 1 d PDU I 2
N6 N 0.0068(13) 0.8477(13) 0.5357(11) 0.073(3) Uiso 0.25 1 d PDU J 1
N6' N 0.0068(13) 0.8477(13) 0.5357(11) 0.073(3) Uiso 0.25 1 d PDU K 2

loop_
_atom_site_aniso_label
_atom_site_aniso_U_11
_atom_site_aniso_U_22
_atom_site_aniso_U_33
_atom_site_aniso_U_23
_atom_site_aniso_U_13
_atom_site_aniso_U_12
Eu1 0.01994(12) 0.02289(12) 0.02773(13) 0.00559(8) 0.00257(8) 0.00220(8)
O1 0.0262(14) 0.0388(16) 0.0448(17) 0.0079(13) 0.0150(13) 0.0092(12)
O2 0.0229(14) 0.057(2) 0.0373(16) 0.0076(15) 0.0059(12) 0.0066(14)
O3 0.060(2) 0.0231(14) 0.0337(15) 0.0071(12) 0.0028(15) 0.0045(14)
O4 0.058(2) 0.0235(14) 0.0367(16) 0.0058(12) 0.0099(15) 0.0013(14)
O5 0.0341(18) 0.049(2) 0.057(2) -0.0162(18) 0.0095(17) -0.0102(16)
O6 0.0419(18) 0.0359(16) 0.0336(15) -0.0007(13) 0.0095(14) -0.0101(14)
O7 0.067(3) 0.049(2) 0.0381(18) 0.0158(16) 0.0166(18) 0.0053(19)
O8 0.049(3) 0.058(4) 0.066(4) 0.030(3) 0.014(3) 0.031(3)
O8' 0.053(3) 0.059(4) 0.064(4) 0.019(3) 0.017(3) 0.025(3)
C1 0.0222(17) 0.037(2) 0.041(2) 0.0078(16) 0.0106(15) 0.0059(15)
C2 0.0216(17) 0.044(2) 0.0363(19) 0.0050(17) 0.0108(15) 0.0079(16)
C3 0.027(2) 0.063(3) 0.032(2) -0.004(2) 0.0097(16) 0.0086(19)
C4 0.0233(19) 0.065(3) 0.033(2) -0.003(2) 0.0083(16) 0.0096(19)
C5 0.049(2) 0.0219(17) 0.039(2) 0.0087(15) 0.0062(18) 0.0028(16)
C6 0.055(3) 0.0203(17) 0.035(2) 0.0067(15) 0.0028(19) 0.0062(17)
C7 0.079(3) 0.027(2) 0.040(2) 0.0118(18) 0.012(2) 0.013(2)
C8 0.080(4) 0.029(2) 0.044(3) 0.0128(19) 0.015(3) 0.013(2)
C9 0.036(2) 0.037(2) 0.0332(19) 0.0049(17) 0.0015(17) -0.0041(17)
C10 0.038(2) 0.041(2) 0.031(2) 0.0005(17) 0.0026(18) -0.0088(19)
C11 0.043(3) 0.053(3) 0.047(3) -0.007(2) 0.010(2) -0.016(2)
C12 0.045(3) 0.053(3) 0.050(3) -0.012(2) 0.012(2) -0.015(2)
C13 0.090(4) 0.071(4) 0.054(3) 0.027(3) 0.031(3) 0.001(3)
C14 0.176(11) 0.132(9) 0.078(6) 0.052(6) 0.020(7) 0.021(9)
C15 0.163(10) 0.139(10) 0.112(8) 0.059(7) 0.065(8) -0.021(8)
C16 0.071(4) 0.069(4) 0.076(4) 0.025(3) 0.021(3) 0.028(3)
C16' 0.074(4) 0.073(4) 0.079(4) 0.025(3) 0.018(3) 0.027(3)
C17 0.087(6) 0.085(5) 0.090(6) 0.031(4) 0.028(4) 0.036(4)
C17' 0.115(6) 0.108(6) 0.117(6) 0.034(5) 0.034(4) 0.031(4)
C18 0.119(6) 0.114(6) 0.118(6) 0.030(4) 0.041(4) 0.028(5)
C18' 0.107(6) 0.112(6) 0.116(7) 0.033(5) 0.041(4) 0.030(4)
N1 0.041(4) 0.097(7) 0.037(4) -0.010(4) 0.006(3) 0.015(5)
N2 0.115(9) 0.048(5) 0.046(5) 0.025(4) 0.036(6) 0.037(6)
N3 0.049(8) 0.067(9) 0.071(9) 0.003(7) 0.023(7) 0.004(7)
N3' 0.077(8) 0.079(9) 0.082(8) -0.003(6) 0.037(7) 0.010(7)
N4 0.132(6) 0.092(5) 0.078(4) 0.039(4) 0.043(4) -0.013(4)
N5 0.084(4) 0.079(4) 0.088(4) 0.030(3) 0.019(3) 0.034(3)
N5' 0.083(4) 0.080(4) 0.090(4) 0.032(3) 0.015(3) 0.035(3)

loop_
_atom_type_symbol
_atom_type_description
_atom_type_scat_dispersion_real
_atom_type_scat_dispersion_imag
_atom_type_scat_source
C C -0.0020 0.0020 'WCROMER Program in WinGX L.Kissel & R.H.Pratt Acta Cryst A46 170 1990'
H H 0.0000 0.0000 'WCROMER Program in WinGX L.Kissel & R.H.Pratt Acta Cryst A46 170 1990'
N N -0.0031 0.0041 'WCROMER Program in WinGX L.Kissel & R.H.Pratt Acta Cryst A46 170 1990'
O O -0.0042 0.0076 'WCROMER Program in WinGX L.Kissel & R.H.Pratt Acta Cryst A46 170 1990'
Eu Eu -0.2297 4.2695 'WCROMER Program in WinGX L.Kissel & R.H.Pratt Acta Cryst A46 170 1990'

loop_
_geom_angle_atom_site_label_1
_geom_angle_atom_site_label_2
_geom_angle_atom_site_label_3
_geom_angle
_geom_angle_site_symmetry_1
_geom_angle_site_symmetry_3
_geom_angle_publ_flag
O1 Eu1 O1 75.10(11) . 2_666 ?
O1 Eu1 O7 144.79(14) . . ?
O1 Eu1 O7 110.97(13) 2_666 . ?
O1 Eu1 O8 79.9(3) . . ?
O1 Eu1 O8 136.6(3) 2_666 . ?
O1 Eu1 O8' 85.2(4) . . ?
O1 Eu1 O8' 144.3(3) 2_666 . ?
O1 Eu1 C1 99.94(12) . 2_666 ?
O1 Eu1 C1 24.91(11) 2_666 2_666 ?
O2 Eu1 O1 124.40(12) 2_666 . ?
O2 Eu1 O1 49.55(11) 2_666 2_666 ?
O2 Eu1 O7 72.89(14) 2_666 . ?
O2 Eu1 O8 143.0(4) 2_666 . ?
O2 Eu1 O8' 142.5(4) 2_666 . ?
O2 Eu1 C1 24.65(12) 2_666 2_666 ?
O3 Eu1 O1 75.83(13) . . ?
O3 Eu1 O1 67.00(12) . 2_666 ?
O3 Eu1 O2 77.96(14) . 2_666 ?
O3 Eu1 O7 139.19(14) . . ?
O3 Eu1 O8 138.6(4) . . ?
O3 Eu1 O8' 136.5(4) . . ?
O3 Eu1 C1 71.29(14) . 2_666 ?
O4 Eu1 O1 77.37(12) 2_666 . ?
O4 Eu1 O1 68.05(12) 2_666 2_666 ?
O4 Eu1 O2 85.56(14) 2_666 2_666 ?
O4 Eu1 O3 132.03(12) 2_666 . ?
O4 Eu1 O7 73.63(13) 2_666 . ?
O4 Eu1 O8 72.2(3) 2_666 . ?
O4 Eu1 O8' 78.8(4) 2_666 . ?
O4 Eu1 C1 75.15(13) 2_666 2_666 ?
O5 Eu1 O1 87.17(13) . . ?
O5 Eu1 O1 140.10(15) . 2_666 ?
O5 Eu1 O2 130.31(14) . 2_666 ?
O5 Eu1 O3 74.16(16) . . ?
O5 Eu1 O4 142.66(15) . 2_666 ?
O5 Eu1 O7 104.14(16) . . ?
O5 Eu1 O8 71.7(4) . . ?
O5 Eu1 O8' 66.0(4) . . ?
O5 Eu1 C1 141.64(15) . 2_666 ?
O5 Eu1 C9 26.04(15) . . ?
O6 Eu1 O1 134.20(12) . . ?
O6 Eu1 O1 120.28(12) . 2_666 ?
O6 Eu1 O2 80.50(13) . 2_666 ?
O6 Eu1 O3 73.12(12) . . ?
O6 Eu1 O4 147.64(12) . 2_666 ?
O6 Eu1 O5 52.44(13) . . ?
O6 Eu1 O7 74.40(13) . . ?
O6 Eu1 O8 102.6(3) . . ?
O6 Eu1 O8' 94.9(3) . . ?
O6 Eu1 C1 100.98(13) . 2_666 ?
O6 Eu1 C9 26.45(14) . . ?
O7 Eu1 O8 72.6(4) . . ?
O7 Eu1 O8' 70.1(4) . . ?
O8 Eu1 O8' 7.8(5) . . ?
C1 Eu1 O7 91.57(15) 2_666 . ?
C1 Eu1 O8 146.6(3) 2_666 . ?
C1 Eu1 O8' 151.6(4) 2_666 . ?
C9 Eu1 O1 110.47(14) . . ?
C9 Eu1 O1 134.14(13) . 2_666 ?
C9 Eu1 O2 105.42(15) . 2_666 ?
C9 Eu1 O3 70.53(13) . . ?
C9 Eu1 O4 157.19(14) . 2_666 ?
C9 Eu1 O7 90.29(14) . . ?
C9 Eu1 O8 87.8(4) . . ?
C9 Eu1 O8' 80.5(3) . . ?
C9 Eu1 C1 122.35(14) . 2_666 ?
Eu1 O1 Eu1 104.90(11) . 2_666 ?
Eu1 O1 C1 167.5(3) . . ?
Eu1 O1 C1 86.8(3) 2_666 . ?
Eu1 O2 C1 103.0(3) 2_666 . ?
Eu1 O3 C5 140.0(3) . . ?
Eu1 O4 C5 132.8(3) 2_666 . ?
Eu1 O5 C9 93.0(3) . . ?
Eu1 O6 C9 92.8(3) . . ?
Eu1 O7 C13 127.9(4) . . ?
Eu1 O8 C16 140.5(12) . . ?
Eu1 O8' C16' 133.1(13) . . ?
Eu1 C1 O1 68.3(2) 2_666 . ?
Eu1 C1 O2 52.3(2) 2_666 . ?
Eu1 C1 C2 171.0(3) 2_666 . ?
O1 C1 C2 119.9(4) . . ?
O2 C1 O1 120.5(4) . . ?
O2 C1 C2 119.5(4) . . ?
C1 C2 C3 120.7(4) . . ?
C1 C2 C4 119.1(4) . 2_566 ?
C3 C2 C4 120.2(4) . 2_566 ?
H3 C3 C4 120.8 . . ?
H3 C3 N1 4.2 . . ?
C2 C3 H3 120.8 . . ?
C2 C3 C4 118.4(4) . . ?
C2 C3 N1 124.7(6) . . ?
N1 C3 C4 116.8(6) . . ?
C2 C4 H4 119.3 2_566 . ?
C2 C4 C3 121.3(4) 2_566 . ?
C3 C4 H4 119.3 . . ?
O3 C5 C6 116.5(4) . . ?
O4 C5 O3 126.4(4) . . ?
O4 C5 C6 117.2(4) . . ?
C5 C6 C7 121.1(4) . . ?
C5 C6 C8 119.0(5) . 2_656 ?
C7 C6 C8 119.8(4) . 2_656 ?
H7 C7 C8 120.6 . . ?
H7 C7 N2 2.9 . . ?
C6 C7 H7 120.6 . . ?
C6 C7 C8 118.8(5) . . ?
C6 C7 N2 123.4(6) . . ?
N2 C7 C8 117.8(6) . . ?
C6 C8 H8 119.3 2_656 . ?
C6 C8 C7 121.4(5) 2_656 . ?
C7 C8 H8 119.3 . . ?
Eu1 C9 O5 60.9(3) . . ?
Eu1 C9 O6 60.7(2) . . ?
Eu1 C9 C10 179.4(4) . . ?
O5 C9 C10 118.8(5) . . ?
O6 C9 O5 121.4(4) . . ?
O6 C9 C10 119.5(5) . . ?
C9 C10 C11 120.0(5) . . ?
C9 C10 C12 120.2(5) . 2 ?
C11 C10 C12 119.7(5) . 2 ?
H11 C11 C12 120.1 . . ?
H11 C11 N3 2.2 . . ?
C10 C11 H11 120.1 . . ?
C10 C11 C12 119.8(5) . . ?
C10 C11 N3 122.2(8) . . ?
N3 C11 C12 117.9(9) . . ?
C10 C12 H12 119.8 2 . ?
C10 C12 C11 120.5(6) 2 . ?
C10 C12 N3' 122.2(8) 2 . ?
C11 C12 H12 119.8 . . ?
H12 C12 N3' 3.1 . . ?
C11 C12 N3' 117.3(8) . . ?
O7 C13 H13 115.7 . . ?
O7 C13 N4 128.7(8) . . ?
H13 C13 N4 115.7 . . ?
O8 C16 H16 114.4 . . ?
O8 C16 N5 131.1(16) . . ?
H16 C16 N5 114.4 . . ?
O8' C16' H16' 115.7 . . ?
O8' C16' N5' 128.5(17) . . ?
H16' C16' N5' 115.7 . . ?
O9 C19 H19 115.2 . . ?
O9 C19 N6 130(3) . . ?
H19 C19 N6 115.2 . . ?
O9' C19' H19' 116.2 . . ?
H1A N1 H1B 120.0 . . ?
C3 N1 H1A 120.0 . . ?
C3 N1 H1B 120.0 . . ?
H2A N2 H2B 120.0 . . ?
C7 N2 H2A 120.0 . . ?
C7 N2 H2B 120.0 . . ?
H3A N3 H3B 120.0 . . ?
C11 N3 H3A 120.0 . . ?
C11 N3 H3B 120.0 . . ?
H3A' N3' H3B' 120.0 . . ?
C12 N3' H3A' 120.0 . . ?
C12 N3' H3B' 120.0 . . ?
C13 N4 C14 119.4(8) . . ?
C13 N4 C15 124.0(9) . . ?
C14 N4 C15 116.5(9) . . ?
C16 N5 C17 120.3(14) . . ?
C16 N5 C18 122.7(15) . . ?
C18 N5 C17 117.0(14) . . ?
C16' N5' C17' 115.2(14) . . ?
C16' N5' C18' 124.7(15) . . ?
C18' N5' C17' 120.0(15) . . ?
C19 N6 C20 120.9(17) . . ?
C19 N6 C21 117.2(17) . . ?
C20 N6 C21 121.8(18) . . ?

loop_
_geom_bond_atom_site_label_1
_geom_bond_atom_site_label_2
_geom_bond_distance
_geom_bond_site_symmetry_2
_geom_bond_publ_flag
Eu1 O1 2.352(3) . ?
Eu1 O1 2.768(3) 2_666 ?
Eu1 O2 2.418(3) 2_666 ?
Eu1 O3 2.387(3) . ?
Eu1 O4 2.399(3) 2_666 ?
Eu1 O5 2.478(4) . ?
Eu1 O6 2.473(3) . ?
Eu1 O7 2.452(4) . ?
Eu1 O8 2.483(12) . ?
Eu1 O8' 2.393(15) . ?
Eu1 C1 2.976(4) 2_666 ?
Eu1 C9 2.832(5) . ?
O1 Eu1 2.768(3) 2_666 ?
O1 C1 1.255(5) . ?
O2 Eu1 2.418(3) 2_666 ?
O2 C1 1.274(6) . ?
O3 C5 1.244(6) . ?
O4 Eu1 2.399(3) 2_666 ?
O4 C5 1.257(6) . ?
O5 C9 1.245(7) . ?
O6 C9 1.263(6) . ?
O7 C13 1.179(8) . ?
O8 C16 1.136(13) . ?
O8' C16' 1.144(13) . ?
O9 C19 1.166(16) . ?
O9' C19' 1.146(16) . ?
C1 Eu1 2.976(4) 2_666 ?
C1 C2 1.494(6) . ?
C2 C3 1.399(6) . ?
C2 C4 1.375(6) 2_566 ?
C3 H3 0.9500 . ?
C3 C4 1.399(6) . ?
C3 N1 1.363(11) . ?
C4 H4 0.9500 . ?
C4 C2 1.375(6) 2_566 ?
C5 C6 1.522(6) . ?
C6 C7 1.407(8) . ?
C6 C8 1.390(7) 2_656 ?
C7 H7 0.9500 . ?
C7 C8 1.387(7) . ?
C7 N2 1.465(11) . ?
C8 H8 0.9500 . ?
C8 C6 1.390(7) 2_656 ?
C9 C10 1.503(7) . ?
C10 C11 1.393(8) . ?
C10 C12 1.380(8) 2 ?
C11 H11 0.9500 . ?
C11 C12 1.403(7) . ?
C11 N3 1.41(2) . ?
C12 H12 0.9500 . ?
C12 C10 1.380(8) 2 ?
C12 N3' 1.438(19) . ?
C13 H13 0.9500 . ?
C13 N4 1.334(8) . ?
C16 H16 0.9500 . ?
C16 N5 1.328(13) . ?
C16' H16' 0.9500 . ?
C16' N5' 1.335(13) . ?
C19 H19 0.9500 . ?
C19 N6 1.344(15) . ?
C19' H19' 0.9500 . ?
N1 H1A 0.8800 . ?
N1 H1B 0.8800 . ?
N2 H2A 0.8800 . ?
N2 H2B 0.8800 . ?
N3 H3A 0.8800 . ?
N3 H3B 0.8800 . ?
N3' H3A' 0.8800 . ?
N3' H3B' 0.8800 . ?
N4 C14 1.444(13) . ?
N4 C15 1.472(13) . ?
N5 C17 1.468(16) . ?
N5' C17' 1.489(17) . ?
N5 C18 1.443(17) . ?
N5' C18' 1.416(17) . ?
N6 C20 1.405(17) . ?
N6 C21 1.467(18) . ?
